data_2001223
loop_
_publ_author_name
'Ondr\'a\<cek, J.'
'Kov\'a\<rov\'a, Z.'
'Maixner, J.'
'Jurs\?ik, F.'

_publ_section_title
;
 Structure of <i>o</i>-(salicylideneamino)phenol hydrochloride
;
_journal_issue 11
_journal_name_full 'Acta Crystallographica Section C'
_journal_page_first 1948
_journal_page_last 1949
_journal_paper_doi 10.1107/S0108270193004081
_journal_volume 49
_journal_year 1993
_chemical_formula_moiety 'C13 H12 N1 O2,Cl1'
_chemical_formula_sum 'C13 H12 Cl N O2'
_chemical_formula_weight 249.70
_space_group_IT_number 14
_space_group_name_Hall '-P 2yn'
_space_group_name_H-M_alt 'P 1 21/n 1'
_symmetry_cell_setting monoclinic
_symmetry_space_group_name_Hall '-P 2yn'
_symmetry_space_group_name_H-M 'P 1 21/n 1'
_atom_type_scat_source SHELX76
_cell_angle_alpha 90.
_cell_angle_beta 94.05(2)
_cell_angle_gamma 90.
_cell_formula_units_Z 4
_cell_length_a 8.4490(10)
_cell_length_b 12.660(2)
_cell_length_c 11.250(3)
_cell_measurement_reflns_used 20
_cell_measurement_temperature 295
_cell_measurement_theta_max 19
_cell_measurement_theta_min 18
_cell_volume 1200.3(4)
_diffrn_measurement_device CAD-4
_diffrn_measurement_method \w/2\q
_diffrn_radiation_type MoK\a
_diffrn_radiation_wavelength 0.71073
_diffrn_reflns_av_R_equivalents 0.029
_diffrn_reflns_limit_h_max 9
_diffrn_reflns_limit_h_min -9
_diffrn_reflns_limit_k_max 13
_diffrn_reflns_limit_k_min 0
_diffrn_reflns_limit_l_max 12
_diffrn_reflns_limit_l_min -12
_diffrn_reflns_number 3512
_diffrn_reflns_theta_max 23
_diffrn_standards_decay_% -0.7
_diffrn_standards_interval_time 180
_diffrn_standards_number 2
_exptl_absorpt_coefficient_mu 0.30
_exptl_absorpt_correction_type none
_exptl_crystal_colour 'Olive green'
_exptl_crystal_density_diffrn 1.38
_exptl_crystal_description plate
_exptl_crystal_size_max 0.30
_exptl_crystal_size_mid 0.30
_exptl_crystal_size_min 0.05
_refine_diff_density_max 0.23
_refine_diff_density_min -0.16
_refine_ls_extinction_method none
_refine_ls_goodness_of_fit_obs 0.67
_refine_ls_hydrogen_treatment refall
_refine_ls_number_parameters 202
_refine_ls_number_reflns 1230
_refine_ls_R_factor_obs 0.033
_refine_ls_shift/esd_max 0.001
_refine_ls_structure_factor_coef F
_refine_ls_weighting_scheme unit
_refine_ls_wR_factor_obs 0.033
_reflns_number_observed 1230
_reflns_number_total 1618
_reflns_observed_criterion I>1.96\s(I)
_cod_data_source_file li1045.cif
_cod_data_source_block li1045_structure_1_of_1
_cod_depositor_comments
;
 Commenting out incorrect symmetry operators:

 loop_
 _symmetry_equiv_pos_as_xyz
 -x,-y,-z
 1/2+x,1/2-y,1/2+z
 -1/2-x,-1/2+y,-1/2-z

 The space-group symbols seem to be correct.
 Saulius Gra\<zulis
 2012.04.25
;
_cod_original_formula_sum 'C13 H12 Cl1 N1 O2'
_cod_database_code 2001223

loop_
_space_group_symop_id
_space_group_symop_operation_xyz
1 x,y,z
2 -x+1/2,y+1/2,-z+1/2
3 -x,-y,-z
4 x+1/2,-y+1/2,z+1/2

loop_
_atom_site_label
_atom_site_fract_x
_atom_site_fract_y
_atom_site_fract_z
_atom_site_U_iso_or_equiv
Cl .09150(10) .99810(10) .18930(10) .0542(2)
O1 .0568(3) .5231(2) .2830(2) .0546(7)
O16 -.0222(3) .7998(2) .3073(2) .0569(7)
N9 -.1629(3) .6327(2) .3870(2) .0434(8)
C2 -.0112(3) .4334(2) .3213(2) .0425(9)
C3 .0471(4) .3338(3) .2957(3) .0505(10)
C4 -.0275(4) .2459(3) .3379(3) .0563(11)
C5 -.1564(4) .2540(3) .4047(3) .0593(12)
C6 -.2160(4) .3520(3) .4299(3) .0522(11)
C7 -.1439(3) .4435(2) .3874(2) .0406(9)
C8 -.2129(4) .5418(2) .4188(3) .0437(9)
C10 -.2210(3) .7340(2) .4219(2) .0399(8)
C11 -.3412(4) .7466(3) .4960(3) .0496(10)
C12 -.3831(4) .8468(3) .5310(3) .0579(11)
C13 -.3028(4) .9331(3) .4899(3) .0576(11)
C14 -.1836(4) .9211(2) .4147(3) .0510(10)
C15 -.1407(3) .8205(2) .3787(2) .0431(9)
H1 .172(4) .511(3) .274(3) .068(10)
H16 .020(5) .855(3) .279(4) .113(17)
H3 .149(3) .328(2) .248(3) .057(9)
H4 .022(4) .180(3) .318(3) .063(10)
H5 -.213(5) .197(3) .439(4) .109(15)
H6 -.309(4) .359(3) .481(3) .071(10)
H8 -.312(3) .542(2) .475(3) .062(9)
H9 -.069 .631(3) .342(3) .074(11)
H11 -.400(3) .690(2) .525(3) .057(9)
H12 -.463(3) .856(2) .585(3) .058(9)
H13 -.328(4) 1.002(3) .520(3) .067(10)
H14 -.124(3) .975(2) .386(2) .050(9)

loop_
_geom_angle_atom_site_label_1
_geom_angle_atom_site_label_2
_geom_angle_atom_site_label_3
_geom_angle_site_symmetry_1
_geom_angle_site_symmetry_2
_geom_angle_site_symmetry_3
_geom_angle
_geom_angle_publ_flag
O1 C2 C7 . . . 117.8(2) yes
O1 C2 C3 . . . 122.0(3) yes
O16 C15 C14 . . . 124.7(2) yes
O16 C15 C10 . . . 117.0(2) yes
N9 C10 C15 . . . 114.9(2) yes
N9 C10 C11 . . . 123.6(3) yes
C8 N9 C10 . . . 126.6(3) yes
C7 C8 N9 . . . 124.2(3) yes
C3 C2 C7 . . . 120.2(3) yes
C2 C3 C4 . . . 118.9(3) yes
C3 C4 C5 . . . 121.9(4) yes
C4 C5 C6 . . . 119.8(3) yes
C5 C6 C7 . . . 119.9(3) yes
C2 C7 C6 . . . 119.3(3) yes
C6 C7 C8 . . . 116.0(3) yes
C2 C7 C8 . . . 124.7(2) yes
C11 C10 C15 . . . 121.4(3) yes
C10 C11 C12 . . . 119.8(3) yes
C11 C12 C13 . . . 119.3(3) yes
C12 C13 C14 . . . 121.2(3) yes
C13 C14 C15 . . . 120.0(3) yes
C10 C15 C14 . . . 118.3(2) yes
H1 Cl H16 3_656 . . 106.1(14) yes
Cl H1 O1 . 3_656 3_656 162(2) yes
Cl H16 O16 . . . 171(4) yes
C2 O1 H1 . . . 110(2) no
C15 O16 H16 . . . 114(3) no
C2 C3 H3 . . . 119(2) no
C4 C3 H3 . . . 122(2) no
C3 C4 H4 . . . 113(2) no
C5 C4 H4 . . . 125(2) no
C4 C5 H5 . . . 127(2) no
C6 C5 H5 . . . 113(2) no
C5 C6 H6 . . . 121(2) no
C7 C6 H6 . . . 119(2) no
C7 C8 H8 . . . 120(2) no
N9 C8 H8 . . . 116(2) no
C8 N9 H9 . . . 115(2) no
C10 N9 H9 . . . 118(2) no
C10 C11 H11 . . . 123(2) no
C12 C11 H11 . . . 117(2) no
C11 C12 H12 . . . 120(2) no
C13 C12 H12 . . . 121(2) no
C12 C13 H13 . . . 118(2) no
C14 C13 H13 . . . 120(2) no
C13 C14 H14 . . . 125(2) no
C15 C14 H14 . . . 115(2) no

loop_
_geom_bond_atom_site_label_1
_geom_bond_atom_site_label_2
_geom_bond_site_symmetry_1
_geom_bond_site_symmetry_2
_geom_bond_distance
_geom_bond_publ_flag
O1 C2 . . 1.356(4) yes
O16 C15 . . 1.353(4) yes
N9 C8 . . 1.286(4) yes
N9 C10 . . 1.438(4) yes
C2 C3 . . 1.391(5) yes
C2 C7 . . 1.394(4) yes
C3 C4 . . 1.380(5) yes
C4 C5 . . 1.370(5) yes
C5 C6 . . 1.376(5) yes
C6 C7 . . 1.409(5) yes
C7 C8 . . 1.429(4) yes
C10 C11 . . 1.368(4) yes
C10 C15 . . 1.393(4) yes
C11 C12 . . 1.382(5) yes
C12 C13 . . 1.382(5) yes
C13 C14 . . 1.369(5) yes
C14 C15 . . 1.392(4) yes
Cl H1 . 3_656 2.02(3) yes
Cl H16 . . 2.18(4) yes
O1 H1 . . 1.00(3) yes
O16 H16 . . 0.86(4) yes
C3 H3 . . 1.05(3) no
C4 H4 . . 0.96(4) no
C5 H5 . . 0.96(4) no
C6 H6 . . 1.01(3) no
C8 H8 . . 1.08(3) no
N9 H9 . . 0.97(3) no
C11 H11 . . 0.94(3) no
C12 H12 . . 0.95(3) no
C13 H13 . . 0.97(3) no
C14 H14 . . 0.92(3) no
